data_7154732
loop_
_publ_author_name
'Maeda, Chihiro'
'Kurihara, Kosuke'
'Masuda, Motoki'
'Yoshioka, Naoki'

_publ_section_title
;
 Effects of cyano, ethynyl and ethylenedioxy groups on the photophysical
 properties of carbazole-based porphyrins.
;
_journal_issue 46
_journal_name_full 'Organic &amp; biomolecular chemistry'
_journal_page_first 11286
_journal_page_last 11291
_journal_paper_doi 10.1039/c5ob01824b
_journal_volume 13
_journal_year 2015
_chemical_formula_moiety 'C52 H54 N2 O4 S2, 0.757(C8 H18), 0.486(C H2 Cl2)'
_chemical_formula_sum 'C58.58 H68.68 Cl0.95 N2 O4 S2'
_chemical_formula_weight 962.51
_space_group_crystal_system triclinic
_space_group_IT_number 2
_space_group_name_Hall '-P 1'
_space_group_name_H-M_alt 'P -1'
_symmetry_space_group_name_Hall '-P 1'
_symmetry_space_group_name_H-M 'P -1'
_atom_sites_solution_hydrogens geom
_audit_creation_method SHELXL-2014/7
_audit_update_record
;
2015-08-12 deposited with the CCDC.
2015-09-18 downloaded from the CCDC.
;
_cell_angle_alpha 71.455(15)
_cell_angle_beta 82.166(16)
_cell_angle_gamma 64.049(14)
_cell_formula_units_Z 2
_cell_length_a 12.3573(5)
_cell_length_b 13.80290(10)
_cell_length_c 17.2234(13)
_cell_measurement_reflns_used 2315
_cell_measurement_temperature 93(2)
_cell_measurement_theta_max 68.2
_cell_measurement_theta_min 25.5
_cell_volume 2504.3(4)
_computing_structure_refinement 'SHELXL-2014/7 (Sheldrick, 2014)'
_diffrn_ambient_temperature 93(2)
_diffrn_detector_area_resol_mean 5.8140
_diffrn_measured_fraction_theta_full 0.972
_diffrn_measured_fraction_theta_max 0.972
_diffrn_measurement_device_type 'Rigaku XtaLAB P200'
_diffrn_measurement_method \w
_diffrn_radiation_type CuK\a
_diffrn_radiation_wavelength 1.54187
_diffrn_reflns_av_R_equivalents 0.0367
_diffrn_reflns_av_unetI/netI 0.0305
_diffrn_reflns_laue_measured_fraction_full 0.972
_diffrn_reflns_laue_measured_fraction_max 0.972
_diffrn_reflns_limit_h_max 14
_diffrn_reflns_limit_h_min -12
_diffrn_reflns_limit_k_max 16
_diffrn_reflns_limit_k_min -16
_diffrn_reflns_limit_l_max 20
_diffrn_reflns_limit_l_min -19
_diffrn_reflns_number 31422
_diffrn_reflns_point_group_measured_fraction_full 0.972
_diffrn_reflns_point_group_measured_fraction_max 0.972
_diffrn_reflns_theta_full 65.999
_diffrn_reflns_theta_max 65.999
_diffrn_reflns_theta_min 6.607
_exptl_absorpt_coefficient_mu 1.816
_exptl_absorpt_correction_T_max 0.964
_exptl_absorpt_correction_T_min 0.897
_exptl_absorpt_correction_type multi-scan
_exptl_crystal_colour yellow
_exptl_crystal_density_diffrn 1.276
_exptl_crystal_description prism
_exptl_crystal_F_000 1029
_exptl_crystal_size_max 0.150
_exptl_crystal_size_mid 0.050
_exptl_crystal_size_min 0.020
_refine_diff_density_max 0.724
_refine_diff_density_min -0.569
_refine_diff_density_rms 0.070
_refine_ls_extinction_method none
_refine_ls_goodness_of_fit_ref 1.052
_refine_ls_hydrogen_treatment constr
_refine_ls_matrix_type full
_refine_ls_number_parameters 682
_refine_ls_number_reflns 8508
_refine_ls_number_restraints 176
_refine_ls_restrained_S_all 1.064
_refine_ls_R_factor_all 0.0678
_refine_ls_R_factor_gt 0.0584
_refine_ls_shift/su_max 0.000
_refine_ls_shift/su_mean 0.000
_refine_ls_structure_factor_coef Fsqd
_refine_ls_weighting_details 'w=1/[\s^2^(Fo^2^)+(0.1089P)^2^+1.8352P] where P=(Fo^2^+2Fc^2^)/3'
_refine_ls_weighting_scheme calc
_refine_ls_wR_factor_gt 0.1655
_refine_ls_wR_factor_ref 0.1720
_reflns_Friedel_coverage 0.000
_reflns_number_gt 7043
_reflns_number_total 8508
_reflns_threshold_expression 'I > 2\s(I)'
_cod_data_source_file c5ob01824b2.cif
_cod_data_source_block 150812c1
_cod_depositor_comments 'Adding full bibliography for 7154731--7154732.cif.'
_cod_database_code 7154732
_shelx_shelxl_version_number 2014/7
_shelx_space_group_comment
;
The symmetry employed for this shelxl refinement is uniquely defined
by the following loop, which should always be used as a source of
symmetry information in preference to the above space-group names.
They are only intended as comments.
;
_shelx_estimated_absorpt_t_min 0.772
_shelx_estimated_absorpt_t_max 0.965
_exptl_absorpt_special_details 'REQAB (Rigaku, 1998)'

loop_
_space_group_symop_operation_xyz
'x, y, z'
'-x, -y, -z'

loop_
_atom_site_label
_atom_site_type_symbol
_atom_site_fract_x
_atom_site_fract_y
_atom_site_fract_z
_atom_site_U_iso_or_equiv
_atom_site_adp_type
_atom_site_occupancy
_atom_site_site_symmetry_order
_atom_site_calc_flag
_atom_site_refinement_flags_posn
_atom_site_refinement_flags_adp
_atom_site_refinement_flags_occupancy
_atom_site_disorder_assembly
_atom_site_disorder_group
C1 C 0.1022(2) 0.2319(2) 0.56918(15) 0.0222(5) Uani 1 1 d . . . . .
C2 C 0.0700(2) 0.1628(2) 0.63792(15) 0.0230(5) Uani 1 1 d . . . . .
H1 H 0.0540 0.1049 0.6307 0.028 Uiso 1 1 calc R U . . .
N1 N 0.1592(2) 0.39657(17) 0.52939(12) 0.0223(4) Uani 1 1 d . . . . .
H2 H 0.1689 0.4061 0.4763 0.027 Uiso 1 1 calc R U . . .
N2 N 0.2163(2) 0.43874(18) 0.25879(13) 0.0268(5) Uani 1 1 d . . . . .
H3 H 0.2090 0.4276 0.3121 0.032 Uiso 1 1 calc R U . . .
S1 S 0.10063(6) 0.32532(5) 0.39959(3) 0.02427(18) Uani 1 1 d . . . . .
S2 S 0.18900(6) 0.56564(5) 0.37766(3) 0.02199(17) Uani 1 1 d . . . . .
C33 C 0.0259(2) 0.0918(2) 0.78827(15) 0.0249(5) Uani 1 1 d . . . . .
C34 C 0.1280(3) -0.0265(2) 0.80098(17) 0.0330(6) Uani 1 1 d . . . . .
H19 H 0.1060 -0.0806 0.8446 0.050 Uiso 1 1 calc R U . . .
H20 H 0.2018 -0.0272 0.8164 0.050 Uiso 1 1 calc R U . . .
H21 H 0.1415 -0.0475 0.7500 0.050 Uiso 1 1 calc R U . . .
C35 C -0.0904(3) 0.0908(3) 0.76850(18) 0.0350(7) Uani 1 1 d . . . . .
H22 H -0.1157 0.0443 0.8165 0.053 Uiso 1 1 calc R U . . .
H23 H -0.0767 0.0596 0.7225 0.053 Uiso 1 1 calc R U . . .
H24 H -0.1536 0.1679 0.7538 0.053 Uiso 1 1 calc R U . . .
C36 C 0.0082(3) 0.1221(2) 0.86881(16) 0.0331(6) Uani 1 1 d . . . . .
H25 H -0.0554 0.1983 0.8617 0.050 Uiso 1 1 calc R U . . .
H26 H 0.0835 0.1190 0.8841 0.050 Uiso 1 1 calc R U . . .
H27 H -0.0147 0.0684 0.9121 0.050 Uiso 1 1 calc R U . . .
C37 C 0.2326(2) 0.6039(2) 0.74299(15) 0.0249(5) Uani 1 1 d . . . . .
C38 C 0.3670(3) 0.5766(3) 0.73945(19) 0.0385(7) Uani 1 1 d . . . . .
H28 H 0.4137 0.4947 0.7568 0.058 Uiso 1 1 calc R U . . .
H29 H 0.3844 0.6097 0.7761 0.058 Uiso 1 1 calc R U . . .
H30 H 0.3889 0.6077 0.6833 0.058 Uiso 1 1 calc R U . . .
C39 C 0.1591(3) 0.7324(2) 0.71871(17) 0.0329(6) Uani 1 1 d . . . . .
H31 H 0.1813 0.7660 0.6633 0.049 Uiso 1 1 calc R U . . .
H32 H 0.1761 0.7632 0.7573 0.049 Uiso 1 1 calc R U . . .
H33 H 0.0731 0.7500 0.7201 0.049 Uiso 1 1 calc R U . . .
C40 C 0.2006(3) 0.5557(2) 0.83167(16) 0.0324(6) Uani 1 1 d . . . . .
H34 H 0.1144 0.5735 0.8353 0.049 Uiso 1 1 calc R U . . .
H35 H 0.2199 0.5889 0.8674 0.049 Uiso 1 1 calc R U . . .
H36 H 0.2471 0.4738 0.8490 0.049 Uiso 1 1 calc R U . . .
C41 C 0.5073(3) 0.6366(3) 0.43150(18) 0.0362(7) Uani 1 1 d . . . . .
H4 H 0.5534 0.5554 0.4365 0.043 Uiso 1 1 calc R U . . .
H5 H 0.5514 0.6584 0.4618 0.043 Uiso 1 1 calc R U . . .
C42 C 0.4977(3) 0.7031(3) 0.34319(17) 0.0352(7) Uani 1 1 d . . . . .
H6 H 0.4548 0.7843 0.3386 0.042 Uiso 1 1 calc R U . . .
H7 H 0.5796 0.6888 0.3206 0.042 Uiso 1 1 calc R U . . .
C43 C 0.3822(2) 0.7232(2) 0.00548(15) 0.0250(6) Uani 1 1 d . . . . .
C44 C 0.5131(3) 0.6905(3) 0.02578(18) 0.0359(7) Uani 1 1 d . . . . .
H37 H 0.5472 0.7328 -0.0194 0.054 Uiso 1 1 calc R U . . .
H38 H 0.5603 0.6096 0.0335 0.054 Uiso 1 1 calc R U . . .
H39 H 0.5154 0.7082 0.0761 0.054 Uiso 1 1 calc R U . . .
C45 C 0.3809(3) 0.7057(2) -0.07802(16) 0.0314(6) Uani 1 1 d . . . . .
H40 H 0.2979 0.7278 -0.0930 0.047 Uiso 1 1 calc R U . . .
H41 H 0.4291 0.6262 -0.0748 0.047 Uiso 1 1 calc R U . . .
H42 H 0.4150 0.7521 -0.1196 0.047 Uiso 1 1 calc R U . . .
C46 C 0.3065(3) 0.8475(2) -0.00041(17) 0.0344(7) Uani 1 1 d . . . . .
H43 H 0.3386 0.8938 -0.0438 0.052 Uiso 1 1 calc R U . . .
H44 H 0.3097 0.8601 0.0519 0.052 Uiso 1 1 calc R U . . .
H45 H 0.2229 0.8683 -0.0131 0.052 Uiso 1 1 calc R U . . .
C47 C 0.1357(3) 0.2399(2) 0.04186(15) 0.0281(6) Uani 1 1 d . . . . .
C48 C 0.1435(4) 0.3036(3) -0.04712(18) 0.0466(8) Uani 1 1 d . . . . .
H46 H 0.1285 0.2679 -0.0828 0.070 Uiso 1 1 calc R U . . .
H47 H 0.2240 0.3024 -0.0580 0.070 Uiso 1 1 calc R U . . .
H48 H 0.0831 0.3818 -0.0579 0.070 Uiso 1 1 calc R U . . .
C49 C 0.2329(3) 0.1176(3) 0.0573(2) 0.0470(8) Uani 1 1 d . . . . .
H49 H 0.2179 0.0819 0.0215 0.071 Uiso 1 1 calc R U . . .
H50 H 0.2298 0.0752 0.1146 0.071 Uiso 1 1 calc R U . . .
H51 H 0.3125 0.1181 0.0455 0.071 Uiso 1 1 calc R U . . .
C50 C 0.0109(3) 0.2381(3) 0.0557(2) 0.0493(9) Uani 1 1 d . . . . .
H52 H -0.0515 0.3155 0.0419 0.074 Uiso 1 1 calc R U . . .
H53 H 0.0030 0.1994 0.1133 0.074 Uiso 1 1 calc R U . . .
H54 H 0.0017 0.1983 0.0208 0.074 Uiso 1 1 calc R U . . .
C51 C 0.2159(6) -0.0537(3) 0.4045(2) 0.093(2) Uani 1 1 d . . . . .
H8 H 0.1895 -0.0982 0.3825 0.111 Uiso 1 1 calc R U . . .
H9 H 0.3048 -0.0925 0.4080 0.111 Uiso 1 1 calc R U . . .
C52 C 0.1763(7) -0.0635(3) 0.4800(2) 0.109(3) Uani 1 1 d . . . . .
H10 H 0.2348 -0.1357 0.5146 0.131 Uiso 1 1 calc R U . . .
H11 H 0.1001 -0.0715 0.4817 0.131 Uiso 1 1 calc R U . . .
C53 C 0.5958(11) -0.0632(12) 0.2436(10) 0.051(3) Uani 0.243(3) 1 d D U P A 1
H55 H 0.6285 -0.1216 0.2960 0.061 Uiso 0.243(3) 1 calc R U P A 1
H56 H 0.6367 -0.0122 0.2304 0.061 Uiso 0.243(3) 1 calc R U P A 1
C54 C 0.4692(12) 0.2234(13) 0.3254(9) 0.055(4) Uani 0.243(3) 1 d D U P A 1
H57 H 0.4542 0.2888 0.2761 0.066 Uiso 0.243(3) 1 calc R U P A 1
H58 H 0.4162 0.1880 0.3220 0.066 Uiso 0.243(3) 1 calc R U P A 1
O1 O 0.43466(17) 0.67467(15) 0.29549(10) 0.0268(4) Uani 1 1 d . . . . .
O2 O 0.38943(16) 0.65589(15) 0.46711(10) 0.0253(4) Uani 1 1 d . . . . .
O3 O 0.18793(18) 0.04942(15) 0.34501(11) 0.0292(4) Uani 1 1 d . . . . .
Cl1 Cl 0.4388(4) 0.0134(4) 0.2511(3) 0.0617(14) Uani 0.243(3) 1 d D U P A 1
Cl2 Cl 0.6202(5) -0.1298(5) 0.1600(3) 0.0708(16) Uani 0.243(3) 1 d D U P A 1
Cl3 Cl 0.6210(4) 0.1251(4) 0.3246(3) 0.0667(15) Uani 0.243(3) 1 d D U P A 1
Cl4 Cl 0.4305(6) 0.2708(6) 0.4112(3) 0.095(2) Uani 0.243(3) 1 d D U P A 1
C3 C 0.0599(2) 0.1743(2) 0.71719(15) 0.0224(5) Uani 1 1 d . . . . .
C4 C 0.0845(2) 0.2581(2) 0.72925(15) 0.0220(5) Uani 1 1 d . . . . .
H12 H 0.0782 0.2672 0.7823 0.026 Uiso 1 1 calc R U . . .
O4 O 0.15404(19) 0.01929(15) 0.51950(11) 0.0328(5) Uani 1 1 d . . . . .
C5 C 0.1183(2) 0.3286(2) 0.66269(15) 0.0217(5) Uani 1 1 d . . . . .
C6 C 0.1259(2) 0.3158(2) 0.58364(14) 0.0215(5) Uani 1 1 d . . . . .
C7 C 0.1512(2) 0.4205(2) 0.65465(15) 0.0213(5) Uani 1 1 d . . . . .
C8 C 0.1750(2) 0.4601(2) 0.57124(14) 0.0204(5) Uani 1 1 d . . . . .
C9 C 0.2109(2) 0.5497(2) 0.54140(14) 0.0212(5) Uani 1 1 d . . . . .
C10 C 0.2238(2) 0.5941(2) 0.59983(15) 0.0230(5) Uani 1 1 d . . . . .
H13 H 0.2469 0.6549 0.5819 0.028 Uiso 1 1 calc R U . . .
C11 C 0.2043(2) 0.5538(2) 0.68432(15) 0.0226(5) Uani 1 1 d . . . . .
C12 C 0.1665(2) 0.4673(2) 0.71140(15) 0.0225(5) Uani 1 1 d . . . . .
H14 H 0.1511 0.4402 0.7679 0.027 Uiso 1 1 calc R U . . .
C13 C 0.2441(2) 0.58643(19) 0.45532(15) 0.0210(5) Uani 1 1 d . . . . .
C14 C 0.3272(2) 0.62887(19) 0.42269(15) 0.0207(5) Uani 1 1 d . . . . .
C15 C 0.3517(2) 0.6374(2) 0.33833(15) 0.0213(5) Uani 1 1 d . . . . .
C16 C 0.2870(2) 0.6012(2) 0.30447(15) 0.0220(5) Uani 1 1 d . . . . .
C17 C 0.2896(2) 0.5924(2) 0.22137(15) 0.0230(5) Uani 1 1 d . . . . .
C18 C 0.3290(2) 0.6569(2) 0.15418(15) 0.0219(5) Uani 1 1 d . . . . .
H15 H 0.3553 0.7077 0.1631 0.026 Uiso 1 1 calc R U . . .
C19 C 0.3320(2) 0.6508(2) 0.07375(14) 0.0220(5) Uani 1 1 d . . . . .
C20 C 0.2904(2) 0.5792(2) 0.05952(15) 0.0223(5) Uani 1 1 d . . . . .
H16 H 0.2887 0.5761 0.0054 0.027 Uiso 1 1 calc R U . . .
C21 C 0.2510(2) 0.5117(2) 0.12522(15) 0.0234(5) Uani 1 1 d . . . . .
C22 C 0.2532(2) 0.5170(2) 0.20498(15) 0.0237(5) Uani 1 1 d . . . . .
C23 C 0.2101(2) 0.4248(2) 0.13209(15) 0.0238(5) Uani 1 1 d . . . . .
C24 C 0.1927(2) 0.3807(2) 0.21601(15) 0.0254(6) Uani 1 1 d . . . . .
C25 C 0.1590(2) 0.2897(2) 0.24571(15) 0.0241(5) Uani 1 1 d . . . . .
C26 C 0.1437(2) 0.2471(2) 0.18674(15) 0.0249(5) Uani 1 1 d . . . . .
H17 H 0.1235 0.1844 0.2046 0.030 Uiso 1 1 calc R U . . .
C27 C 0.1566(2) 0.2922(2) 0.10174(15) 0.0241(5) Uani 1 1 d . . . . .
C28 C 0.1896(2) 0.3818(2) 0.07531(15) 0.0241(5) Uani 1 1 d . . . . .
H18 H 0.1982 0.4137 0.0184 0.029 Uiso 1 1 calc R U . . .
C29 C 0.1436(2) 0.2418(2) 0.33395(15) 0.0242(5) Uani 1 1 d . . . . .
C30 C 0.1575(2) 0.1359(2) 0.37871(15) 0.0226(5) Uani 1 1 d . . . . .
C31 C 0.1406(2) 0.1208(2) 0.46472(15) 0.0231(5) Uani 1 1 d . . . . .
C32 C 0.1139(2) 0.2154(2) 0.48758(15) 0.0227(5) Uani 1 1 d . . . . .
C62 C 0.4266(6) 0.1670(7) 0.4827(8) 0.157(5) Uani 0.757(3) 1 d D U P A 2
H59 H 0.3574 0.1679 0.4601 0.235 Uiso 0.757(3) 1 calc R U P A 2
H60 H 0.3989 0.2069 0.5245 0.235 Uiso 0.757(3) 1 calc R U P A 2
H61 H 0.4830 0.0889 0.5074 0.235 Uiso 0.757(3) 1 calc R U P A 2
C55 C 0.5334(10) -0.1170(8) 0.1403(5) 0.107(3) Uani 0.757(3) 1 d D U P A 2
H62 H 0.4528 -0.1070 0.1619 0.161 Uiso 0.757(3) 1 calc R U P A 2
H63 H 0.5812 -0.1959 0.1418 0.161 Uiso 0.757(3) 1 calc R U P A 2
H64 H 0.5267 -0.0690 0.0836 0.161 Uiso 0.757(3) 1 calc R U P A 2
C58 C 0.5618(9) 0.0328(9) 0.2777(6) 0.128(3) Uani 0.757(3) 1 d D U P A 2
H65 H 0.6223 0.0566 0.2439 0.153 Uiso 0.757(3) 1 calc R U P A 2
H66 H 0.6064 -0.0387 0.3197 0.153 Uiso 0.757(3) 1 calc R U P A 2
C57 C 0.4980(9) 0.0090(7) 0.2241(5) 0.101(3) Uani 0.757(3) 1 d D U P A 2
H67 H 0.4575 0.0777 0.1787 0.122 Uiso 0.757(3) 1 calc R U P A 2
H68 H 0.4360 -0.0143 0.2559 0.122 Uiso 0.757(3) 1 calc R U P A 2
C60 C 0.5661(9) 0.1454(9) 0.3659(6) 0.124(3) Uani 0.757(3) 1 d D U P A 2
H69 H 0.6221 0.0747 0.4035 0.149 Uiso 0.757(3) 1 calc R U P A 2
H70 H 0.6147 0.1789 0.3257 0.149 Uiso 0.757(3) 1 calc R U P A 2
C59 C 0.4891(8) 0.1187(9) 0.3207(6) 0.123(3) Uani 0.757(3) 1 d D U P A 2
H71 H 0.4356 0.0913 0.3606 0.147 Uiso 0.757(3) 1 calc R U P A 2
H72 H 0.4375 0.1888 0.2803 0.147 Uiso 0.757(3) 1 calc R U P A 2
C61 C 0.4899(9) 0.2253(8) 0.4138(6) 0.103(3) Uani 0.757(3) 1 d D U P A 2
H73 H 0.4293 0.2939 0.3773 0.123 Uiso 0.757(3) 1 calc R U P A 2
H74 H 0.5408 0.2479 0.4374 0.123 Uiso 0.757(3) 1 calc R U P A 2
C56 C 0.5906(9) -0.0865(7) 0.1890(6) 0.100(3) Uani 0.757(3) 1 d D U P A 2
H75 H 0.6501 -0.0612 0.1553 0.120 Uiso 0.757(3) 1 calc R U P A 2
H76 H 0.6343 -0.1532 0.2348 0.120 Uiso 0.757(3) 1 calc R U P A 2

loop_
_atom_site_aniso_label
_atom_site_aniso_U_11
_atom_site_aniso_U_22
_atom_site_aniso_U_33
_atom_site_aniso_U_23
_atom_site_aniso_U_13
_atom_site_aniso_U_12
C1 0.0276(13) 0.0221(12) 0.0200(12) -0.0074(10) -0.0006(10) -0.0121(10)
C2 0.0317(14) 0.0204(12) 0.0221(12) -0.0075(10) 0.0005(10) -0.0148(10)
N1 0.0359(12) 0.0247(10) 0.0145(9) -0.0086(8) 0.0034(8) -0.0190(9)
N2 0.0460(14) 0.0315(12) 0.0152(10) -0.0092(9) 0.0030(9) -0.0264(11)
S1 0.0390(4) 0.0220(3) 0.0169(3) -0.0075(2) 0.0021(2) -0.0167(3)
S2 0.0294(3) 0.0265(3) 0.0166(3) -0.0077(2) 0.0013(2) -0.0168(3)
C33 0.0349(14) 0.0220(12) 0.0206(12) -0.0054(10) 0.0016(10) -0.0153(11)
C34 0.0434(16) 0.0248(13) 0.0278(14) -0.0038(11) 0.0029(12) -0.0149(12)
C35 0.0427(17) 0.0390(16) 0.0294(14) -0.0046(12) 0.0018(12) -0.0266(14)
C36 0.0496(17) 0.0326(14) 0.0221(13) -0.0075(11) 0.0062(12) -0.0238(13)
C37 0.0347(14) 0.0259(13) 0.0214(12) -0.0121(10) 0.0015(10) -0.0159(11)
C38 0.0410(17) 0.0504(18) 0.0371(16) -0.0246(14) 0.0006(13) -0.0225(14)
C39 0.0516(18) 0.0291(14) 0.0257(14) -0.0125(11) 0.0044(12) -0.0219(13)
C40 0.0526(18) 0.0331(14) 0.0204(13) -0.0102(11) -0.0003(12) -0.0239(13)
C41 0.0346(16) 0.0551(18) 0.0310(15) -0.0153(13) 0.0017(12) -0.0279(14)
C42 0.0431(17) 0.0498(17) 0.0289(14) -0.0146(13) 0.0043(12) -0.0329(15)
C43 0.0329(14) 0.0241(13) 0.0196(12) -0.0066(10) 0.0028(10) -0.0141(11)
C44 0.0376(16) 0.0452(17) 0.0305(15) -0.0091(13) 0.0057(12) -0.0252(14)
C45 0.0455(17) 0.0345(15) 0.0196(13) -0.0078(11) 0.0051(11) -0.0230(13)
C46 0.0534(18) 0.0246(13) 0.0225(13) -0.0054(11) 0.0031(12) -0.0159(13)
C47 0.0424(16) 0.0339(14) 0.0207(13) -0.0146(11) 0.0066(11) -0.0246(13)
C48 0.081(3) 0.0515(19) 0.0272(15) -0.0156(14) 0.0024(15) -0.0429(19)
C49 0.066(2) 0.0411(17) 0.0411(18) -0.0214(14) 0.0060(16) -0.0235(16)
C50 0.063(2) 0.075(2) 0.0371(17) -0.0308(17) 0.0081(16) -0.045(2)
C51 0.212(6) 0.0206(16) 0.0304(18) -0.0053(14) -0.023(3) -0.031(2)
C52 0.255(8) 0.034(2) 0.039(2) -0.0221(17) 0.050(3) -0.068(3)
C53 0.037(6) 0.048(6) 0.087(7) -0.024(5) -0.003(5) -0.030(5)
C54 0.046(6) 0.053(6) 0.069(7) -0.032(5) -0.010(5) -0.011(5)
O1 0.0343(10) 0.0360(10) 0.0208(9) -0.0101(7) 0.0040(7) -0.0240(8)
O2 0.0336(10) 0.0329(9) 0.0211(9) -0.0115(7) 0.0020(7) -0.0224(8)
O3 0.0448(11) 0.0243(9) 0.0243(9) -0.0124(7) 0.0011(8) -0.0162(8)
Cl1 0.047(2) 0.057(2) 0.085(3) -0.028(2) 0.011(2) -0.0232(18)
Cl2 0.064(3) 0.085(3) 0.056(3) -0.030(2) 0.013(2) -0.022(2)
Cl3 0.045(2) 0.081(3) 0.075(3) -0.042(2) 0.0128(19) -0.018(2)
Cl4 0.066(3) 0.127(5) 0.067(3) -0.061(3) -0.025(3) 0.010(3)
C3 0.0264(13) 0.0213(12) 0.0197(12) -0.0061(10) 0.0013(10) -0.0105(10)
C4 0.0277(13) 0.0235(12) 0.0168(11) -0.0070(9) 0.0003(10) -0.0118(10)
O4 0.0569(13) 0.0212(9) 0.0234(9) -0.0061(7) 0.0018(9) -0.0198(9)
C5 0.0262(13) 0.0218(12) 0.0197(12) -0.0081(10) -0.0003(10) -0.0109(10)
C6 0.0269(13) 0.0214(12) 0.0189(12) -0.0068(9) 0.0005(10) -0.0121(10)
C7 0.0262(13) 0.0213(12) 0.0193(12) -0.0084(9) 0.0020(10) -0.0113(10)
C8 0.0254(12) 0.0225(12) 0.0176(12) -0.0084(9) 0.0007(9) -0.0122(10)
C9 0.0273(13) 0.0214(12) 0.0183(12) -0.0076(9) 0.0005(10) -0.0121(10)
C10 0.0299(13) 0.0229(12) 0.0218(12) -0.0096(10) 0.0030(10) -0.0148(10)
C11 0.0278(13) 0.0225(12) 0.0195(12) -0.0092(10) 0.0001(10) -0.0103(10)
C12 0.0292(13) 0.0237(12) 0.0163(11) -0.0075(9) 0.0006(10) -0.0115(10)
C13 0.0277(13) 0.0184(11) 0.0193(12) -0.0067(9) 0.0001(10) -0.0110(10)
C14 0.0266(13) 0.0193(11) 0.0200(12) -0.0085(9) -0.0022(10) -0.0104(10)
C15 0.0267(13) 0.0197(11) 0.0195(12) -0.0051(9) 0.0016(10) -0.0124(10)
C16 0.0280(13) 0.0213(12) 0.0185(12) -0.0058(9) 0.0007(10) -0.0121(10)
C17 0.0287(13) 0.0242(12) 0.0196(12) -0.0071(10) 0.0004(10) -0.0138(10)
C18 0.0287(13) 0.0213(12) 0.0199(12) -0.0070(9) -0.0011(10) -0.0132(10)
C19 0.0261(13) 0.0216(12) 0.0179(12) -0.0054(9) 0.0014(10) -0.0102(10)
C20 0.0293(13) 0.0236(12) 0.0158(11) -0.0071(9) 0.0007(10) -0.0119(10)
C21 0.0306(13) 0.0244(12) 0.0193(12) -0.0084(10) 0.0002(10) -0.0138(11)
C22 0.0332(14) 0.0256(12) 0.0171(12) -0.0081(10) 0.0020(10) -0.0159(11)
C23 0.0311(14) 0.0253(12) 0.0189(12) -0.0062(10) 0.0005(10) -0.0155(11)
C24 0.0348(14) 0.0289(13) 0.0196(12) -0.0098(10) 0.0017(10) -0.0181(11)
C25 0.0326(14) 0.0266(13) 0.0204(12) -0.0105(10) 0.0019(10) -0.0168(11)
C26 0.0342(14) 0.0272(13) 0.0203(12) -0.0100(10) 0.0025(10) -0.0176(11)
C27 0.0298(13) 0.0277(13) 0.0202(12) -0.0107(10) 0.0022(10) -0.0149(11)
C28 0.0326(14) 0.0265(13) 0.0168(12) -0.0082(10) 0.0016(10) -0.0145(11)
C29 0.0316(14) 0.0279(13) 0.0210(12) -0.0121(10) 0.0021(10) -0.0167(11)
C30 0.0274(13) 0.0240(12) 0.0217(12) -0.0125(10) 0.0009(10) -0.0118(10)
C31 0.0290(13) 0.0226(12) 0.0210(12) -0.0071(10) 0.0000(10) -0.0133(10)
C32 0.0290(13) 0.0231(12) 0.0206(12) -0.0067(10) 0.0026(10) -0.0152(11)
C62 0.035(3) 0.111(6) 0.387(16) -0.155(9) 0.021(6) -0.035(4)
C55 0.117(7) 0.122(7) 0.075(5) -0.031(5) 0.015(5) -0.045(6)
C58 0.118(6) 0.164(8) 0.106(6) -0.051(6) 0.017(5) -0.060(6)
C57 0.101(6) 0.109(6) 0.096(6) -0.010(4) 0.014(5) -0.063(5)
C60 0.112(7) 0.141(7) 0.139(7) -0.032(6) -0.013(6) -0.073(6)
C59 0.092(5) 0.157(7) 0.122(6) -0.046(6) 0.009(5) -0.054(5)
C61 0.074(5) 0.101(6) 0.157(8) -0.077(5) 0.000(5) -0.030(5)
C56 0.120(7) 0.089(5) 0.101(6) -0.017(5) 0.032(5) -0.070(5)

loop_
_atom_type_symbol
_atom_type_description
_atom_type_scat_dispersion_real
_atom_type_scat_dispersion_imag
_atom_type_scat_source
C C 0.0181 0.0091 'International Tables Vol C Tables 4.2.6.8 and 6.1.1.4'
H H 0.0000 0.0000 'International Tables Vol C Tables 4.2.6.8 and 6.1.1.4'
Cl Cl 0.3639 0.7018 'International Tables Vol C Tables 4.2.6.8 and 6.1.1.4'
N N 0.0311 0.0180 'International Tables Vol C Tables 4.2.6.8 and 6.1.1.4'
O O 0.0492 0.0322 'International Tables Vol C Tables 4.2.6.8 and 6.1.1.4'
S S 0.3331 0.5567 'International Tables Vol C Tables 4.2.6.8 and 6.1.1.4'

loop_
_geom_angle_atom_site_label_1
_geom_angle_atom_site_label_2
_geom_angle_atom_site_label_3
_geom_angle
C2 C1 C6 115.7(2)
C2 C1 C32 121.9(2)
C6 C1 C32 122.4(2)
C1 C2 C3 123.7(2)
C1 C2 H1 118.1
C3 C2 H1 118.1
C8 N1 C6 109.74(19)
C8 N1 H2 125.1
C6 N1 H2 125.1
C24 N2 C22 109.6(2)
C24 N2 H3 125.2
C22 N2 H3 125.2
C32 S1 C29 94.55(12)
C13 S2 C16 94.28(12)
C35 C33 C36 108.4(2)
C35 C33 C34 109.2(2)
C36 C33 C34 108.0(2)
C35 C33 C3 110.4(2)
C36 C33 C3 112.2(2)
C34 C33 C3 108.6(2)
C33 C34 H19 109.5
C33 C34 H20 109.5
H19 C34 H20 109.5
C33 C34 H21 109.5
H19 C34 H21 109.5
H20 C34 H21 109.5
C33 C35 H22 109.5
C33 C35 H23 109.5
H22 C35 H23 109.5
C33 C35 H24 109.5
H22 C35 H24 109.5
H23 C35 H24 109.5
C33 C36 H25 109.5
C33 C36 H26 109.5
H25 C36 H26 109.5
C33 C36 H27 109.5
H25 C36 H27 109.5
H26 C36 H27 109.5
C38 C37 C40 108.3(2)
C38 C37 C39 109.5(2)
C40 C37 C39 107.8(2)
C38 C37 C11 109.7(2)
C40 C37 C11 111.5(2)
C39 C37 C11 110.2(2)
C37 C38 H28 109.5
C37 C38 H29 109.5
H28 C38 H29 109.5
C37 C38 H30 109.5
H28 C38 H30 109.5
H29 C38 H30 109.5
C37 C39 H31 109.5
C37 C39 H32 109.5
H31 C39 H32 109.5
C37 C39 H33 109.5
H31 C39 H33 109.5
H32 C39 H33 109.5
C37 C40 H34 109.5
C37 C40 H35 109.5
H34 C40 H35 109.5
C37 C40 H36 109.5
H34 C40 H36 109.5
H35 C40 H36 109.5
O2 C41 C42 111.0(2)
O2 C41 H4 109.4
C42 C41 H4 109.4
O2 C41 H5 109.4
C42 C41 H5 109.4
H4 C41 H5 108.0
O1 C42 C41 112.1(2)
O1 C42 H6 109.2
C41 C42 H6 109.2
O1 C42 H7 109.2
C41 C42 H7 109.2
H6 C42 H7 107.9
C46 C43 C19 109.3(2)
C46 C43 C45 108.9(2)
C19 C43 C45 112.0(2)
C46 C43 C44 109.5(2)
C19 C43 C44 109.2(2)
C45 C43 C44 107.9(2)
C43 C44 H37 109.5
C43 C44 H38 109.5
H37 C44 H38 109.5
C43 C44 H39 109.5
H37 C44 H39 109.5
H38 C44 H39 109.5
C43 C45 H40 109.5
C43 C45 H41 109.5
H40 C45 H41 109.5
C43 C45 H42 109.5
H40 C45 H42 109.5
H41 C45 H42 109.5
C43 C46 H43 109.5
C43 C46 H44 109.5
H43 C46 H44 109.5
C43 C46 H45 109.5
H43 C46 H45 109.5
H44 C46 H45 109.5
C48 C47 C27 112.5(2)
C48 C47 C50 108.1(3)
C27 C47 C50 110.3(2)
C48 C47 C49 108.3(2)
C27 C47 C49 108.7(2)
C50 C47 C49 108.8(3)
C47 C48 H46 109.5
C47 C48 H47 109.5
H46 C48 H47 109.5
C47 C48 H48 109.5
H46 C48 H48 109.5
H47 C48 H48 109.5
C47 C49 H49 109.5
C47 C49 H50 109.5
H49 C49 H50 109.5
C47 C49 H51 109.5
H49 C49 H51 109.5
H50 C49 H51 109.5
C47 C50 H52 109.5
C47 C50 H53 109.5
H52 C50 H53 109.5
C47 C50 H54 109.5
H52 C50 H54 109.5
H53 C50 H54 109.5
C52 C51 O3 123.2(4)
C52 C51 H8 106.5
O3 C51 H8 106.5
C52 C51 H9 106.5
O3 C51 H9 106.5
H8 C51 H9 106.5
C51 C52 O4 122.0(3)
C51 C52 H10 106.8
O4 C52 H10 106.8
C51 C52 H11 106.8
O4 C52 H11 106.8
H10 C52 H11 106.7
Cl1 C53 Cl2 106.9(7)
Cl1 C53 H55 110.3
Cl2 C53 H55 110.3
Cl1 C53 H56 110.3
Cl2 C53 H56 110.3
H55 C53 H56 108.6
Cl4 C54 Cl3 114.0(8)
Cl4 C54 H57 108.7
Cl3 C54 H57 108.7
Cl4 C54 H58 108.7
Cl3 C54 H58 108.7
H57 C54 H58 107.6
C15 O1 C42 114.67(19)
C14 O2 C41 108.95(19)
C30 O3 C51 112.1(2)
C4 C3 C2 119.0(2)
C4 C3 C33 122.1(2)
C2 C3 C33 118.9(2)
C5 C4 C3 119.5(2)
C5 C4 H12 120.2
C3 C4 H12 120.2
C31 O4 C52 112.2(2)
C4 C5 C6 120.0(2)
C4 C5 C7 133.2(2)
C6 C5 C7 106.8(2)
N1 C6 C1 129.8(2)
N1 C6 C5 108.1(2)
C1 C6 C5 122.0(2)
C12 C7 C8 120.2(2)
C12 C7 C5 133.2(2)
C8 C7 C5 106.6(2)
N1 C8 C7 108.7(2)
N1 C8 C9 129.5(2)
C7 C8 C9 121.8(2)
C10 C9 C8 116.0(2)
C10 C9 C13 121.6(2)
C8 C9 C13 122.1(2)
C9 C10 C11 123.6(2)
C9 C10 H13 118.2
C11 C10 H13 118.2
C12 C11 C10 119.0(2)
C12 C11 C37 122.9(2)
C10 C11 C37 118.0(2)
C11 C12 C7 119.5(2)
C11 C12 H14 120.3
C7 C12 H14 120.3
C14 C13 C9 129.5(2)
C14 C13 S2 108.52(18)
C9 C13 S2 121.69(18)
C13 C14 O2 124.3(2)
C13 C14 C15 114.6(2)
O2 C14 C15 121.0(2)
O1 C15 C16 123.2(2)
O1 C15 C14 123.2(2)
C16 C15 C14 113.6(2)
C15 C16 C17 130.4(2)
C15 C16 S2 108.70(18)
C17 C16 S2 120.92(19)
C18 C17 C22 115.9(2)
C18 C17 C16 122.2(2)
C22 C17 C16 121.9(2)
C17 C18 C19 123.5(2)
C17 C18 H15 118.2
C19 C18 H15 118.2
C20 C19 C18 118.8(2)
C20 C19 C43 122.8(2)
C18 C19 C43 118.4(2)
C19 C20 C21 119.8(2)
C19 C20 H16 120.1
C21 C20 H16 120.1
C20 C21 C22 119.8(2)
C20 C21 C23 133.5(2)
C22 C21 C23 106.6(2)
N2 C22 C21 108.6(2)
N2 C22 C17 129.3(2)
C21 C22 C17 122.0(2)
C28 C23 C24 120.0(2)
C28 C23 C21 133.6(2)
C24 C23 C21 106.4(2)
N2 C24 C23 108.7(2)
N2 C24 C25 129.5(2)
C23 C24 C25 121.8(2)
C26 C25 C24 116.0(2)
C26 C25 C29 122.3(2)
C24 C25 C29 121.7(2)
C25 C26 C27 123.4(2)
C25 C26 H17 118.3
C27 C26 H17 118.3
C28 C27 C26 118.6(2)
C28 C27 C47 122.2(2)
C26 C27 C47 119.2(2)
C27 C28 C23 120.1(2)
C27 C28 H18 119.9
C23 C28 H18 119.9
C30 C29 C25 131.1(2)
C30 C29 S1 108.48(18)
C25 C29 S1 120.42(19)
C29 C30 O3 123.5(2)
C29 C30 C31 114.3(2)
O3 C30 C31 122.2(2)
O4 C31 C32 123.3(2)
O4 C31 C30 122.5(2)
C32 C31 C30 114.2(2)
C31 C32 C1 130.9(2)
C31 C32 S1 108.25(18)
C1 C32 S1 120.78(18)
C61 C62 H59 109.5
C61 C62 H60 109.5
H59 C62 H60 109.5
C61 C62 H61 109.5
H59 C62 H61 109.5
H60 C62 H61 109.5
C56 C55 H62 109.5
C56 C55 H63 109.5
H62 C55 H63 109.5
C56 C55 H64 109.5
H62 C55 H64 109.5
H63 C55 H64 109.5
C57 C58 C59 118.1(8)
C57 C58 H65 107.8
C59 C58 H65 107.8
C57 C58 H66 107.8
C59 C58 H66 107.8
H65 C58 H66 107.1
C58 C57 C56 109.0(8)
C58 C57 H67 109.9
C56 C57 H67 109.9
C58 C57 H68 109.9
C56 C57 H68 109.9
H67 C57 H68 108.3
C61 C60 C59 111.4(8)
C61 C60 H69 109.3
C59 C60 H69 109.3
C61 C60 H70 109.3
C59 C60 H70 109.3
H69 C60 H70 108.0
C58 C59 C60 113.0(7)
C58 C59 H71 109.0
C60 C59 H71 109.0
C58 C59 H72 109.0
C60 C59 H72 109.0
H71 C59 H72 107.8
C60 C61 C62 108.9(7)
C60 C61 H73 109.9
C62 C61 H73 109.9
C60 C61 H74 109.9
C62 C61 H74 109.9
H73 C61 H74 108.3
C55 C56 C57 111.5(8)
C55 C56 H75 109.3
C57 C56 H75 109.3
C55 C56 H76 109.3
C57 C56 H76 109.3
H75 C56 H76 108.0

loop_
_geom_bond_atom_site_label_1
_geom_bond_atom_site_label_2
_geom_bond_distance
C1 C2 1.397(3)
C1 C6 1.412(3)
C1 C32 1.472(3)
C2 C3 1.407(4)
C2 H1 0.9500
N1 C8 1.384(3)
N1 C6 1.385(3)
N1 H2 0.8800
N2 C24 1.381(3)
N2 C22 1.384(3)
N2 H3 0.8800
S1 C32 1.736(2)
S1 C29 1.737(2)
S2 C13 1.732(3)
S2 C16 1.734(2)
C33 C35 1.529(4)
C33 C36 1.534(4)
C33 C34 1.534(4)
C33 C3 1.538(3)
C34 H19 0.9800
C34 H20 0.9800
C34 H21 0.9800
C35 H22 0.9800
C35 H23 0.9800
C35 H24 0.9800
C36 H25 0.9800
C36 H26 0.9800
C36 H27 0.9800
C37 C38 1.531(4)
C37 C40 1.533(4)
C37 C39 1.539(4)
C37 C11 1.540(3)
C38 H28 0.9800
C38 H29 0.9800
C38 H30 0.9800
C39 H31 0.9800
C39 H32 0.9800
C39 H33 0.9800
C40 H34 0.9800
C40 H35 0.9800
C40 H36 0.9800
C41 O2 1.445(3)
C41 C42 1.495(4)
C41 H4 0.9900
C41 H5 0.9900
C42 O1 1.443(3)
C42 H6 0.9900
C42 H7 0.9900
C43 C46 1.530(4)
C43 C19 1.536(3)
C43 C45 1.535(4)
C43 C44 1.537(4)
C44 H37 0.9800
C44 H38 0.9800
C44 H39 0.9800
C45 H40 0.9800
C45 H41 0.9800
C45 H42 0.9800
C46 H43 0.9800
C46 H44 0.9800
C46 H45 0.9800
C47 C48 1.520(4)
C47 C27 1.536(3)
C47 C50 1.538(4)
C47 C49 1.546(4)
C48 H46 0.9800
C48 H47 0.9800
C48 H48 0.9800
C49 H49 0.9800
C49 H50 0.9800
C49 H51 0.9800
C50 H52 0.9800
C50 H53 0.9800
C50 H54 0.9800
C51 C52 1.313(6)
C51 O3 1.391(4)
C51 H8 0.9900
C51 H9 0.9900
C52 O4 1.418(4)
C52 H10 0.9900
C52 H11 0.9900
C53 Cl1 1.767(12)
C53 Cl2 1.868(14)
C53 H55 0.9900
C53 H56 0.9900
C54 Cl4 1.730(13)
C54 Cl3 1.771(12)
C54 H57 0.9900
C54 H58 0.9900
O1 C15 1.369(3)
O2 C14 1.381(3)
O3 C30 1.375(3)
C3 C4 1.397(4)
C4 C5 1.397(3)
C4 H12 0.9500
O4 C31 1.371(3)
C5 C6 1.413(3)
C5 C7 1.456(3)
C7 C12 1.402(3)
C7 C8 1.405(3)
C8 C9 1.416(3)
C9 C10 1.391(3)
C9 C13 1.470(3)
C10 C11 1.411(3)
C10 H13 0.9500
C11 C12 1.392(4)
C12 H14 0.9500
C13 C14 1.369(4)
C14 C15 1.421(3)
C15 C16 1.375(4)
C16 C17 1.469(3)
C17 C18 1.393(3)
C17 C22 1.412(4)
C18 C19 1.409(3)
C18 H15 0.9500
C19 C20 1.392(4)
C20 C21 1.401(3)
C20 H16 0.9500
C21 C22 1.404(3)
C21 C23 1.460(4)
C23 C28 1.393(4)
C23 C24 1.406(3)
C24 C25 1.416(4)
C25 C26 1.394(4)
C25 C29 1.475(3)
C26 C27 1.414(3)
C26 H17 0.9500
C27 C28 1.392(4)
C28 H18 0.9500
C29 C30 1.365(4)
C30 C31 1.428(3)
C31 C32 1.373(4)
C62 C61 1.536(12)
C62 H59 0.9800
C62 H60 0.9800
C62 H61 0.9800
C55 C56 1.424(10)
C55 H62 0.9800
C55 H63 0.9800
C55 H64 0.9800
C58 C57 1.483(10)
C58 C59 1.486(10)
C58 H65 0.9900
C58 H66 0.9900
C57 C56 1.552(11)
C57 H67 0.9900
C57 H68 0.9900
C60 C61 1.498(11)
C60 C59 1.528(10)
C60 H69 0.9900
C60 H70 0.9900
C59 H71 0.9900
C59 H72 0.9900
C61 H73 0.9900
C61 H74 0.9900
C56 H75 0.9900
C56 H76 0.9900

loop_
_geom_torsion_atom_site_label_1
_geom_torsion_atom_site_label_2
_geom_torsion_atom_site_label_3
_geom_torsion_atom_site_label_4
_geom_torsion
C6 C1 C2 C3 0.6(4)
C32 C1 C2 C3 178.8(2)
O2 C41 C42 O1 -59.4(3)
O3 C51 C52 O4 -31.3(11)
C41 C42 O1 C15 28.4(3)
C42 C41 O2 C14 57.1(3)
C52 C51 O3 C30 23.8(8)
C1 C2 C3 C4 -0.8(4)
C1 C2 C3 C33 -179.0(2)
C35 C33 C3 C4 127.7(3)
C36 C33 C3 C4 6.8(3)
C34 C33 C3 C4 -112.5(3)
C35 C33 C3 C2 -54.1(3)
C36 C33 C3 C2 -175.1(2)
C34 C33 C3 C2 65.6(3)
C2 C3 C4 C5 0.0(4)
C33 C3 C4 C5 178.2(2)
C51 C52 O4 C31 19.6(8)
C3 C4 C5 C6 0.8(4)
C3 C4 C5 C7 -178.8(3)
C8 N1 C6 C1 -179.0(3)
C8 N1 C6 C5 0.9(3)
C2 C1 C6 N1 -179.9(3)
C32 C1 C6 N1 1.9(4)
C2 C1 C6 C5 0.3(4)
C32 C1 C6 C5 -177.8(2)
C4 C5 C6 N1 179.1(2)
C7 C5 C6 N1 -1.2(3)
C4 C5 C6 C1 -1.1(4)
C7 C5 C6 C1 178.7(2)
C4 C5 C7 C12 3.7(5)
C6 C5 C7 C12 -175.9(3)
C4 C5 C7 C8 -179.3(3)
C6 C5 C7 C8 1.1(3)
C6 N1 C8 C7 -0.2(3)
C6 N1 C8 C9 178.6(3)
C12 C7 C8 N1 176.9(2)
C5 C7 C8 N1 -0.6(3)
C12 C7 C8 C9 -2.0(4)
C5 C7 C8 C9 -179.4(2)
N1 C8 C9 C10 -177.3(2)
C7 C8 C9 C10 1.3(4)
N1 C8 C9 C13 -3.0(4)
C7 C8 C9 C13 175.6(2)
C8 C9 C10 C11 0.7(4)
C13 C9 C10 C11 -173.6(2)
C9 C10 C11 C12 -2.1(4)
C9 C10 C11 C37 174.7(2)
C38 C37 C11 C12 113.8(3)
C40 C37 C11 C12 -6.2(4)
C39 C37 C11 C12 -125.7(3)
C38 C37 C11 C10 -63.0(3)
C40 C37 C11 C10 177.1(2)
C39 C37 C11 C10 57.6(3)
C10 C11 C12 C7 1.4(4)
C37 C11 C12 C7 -175.3(2)
C8 C7 C12 C11 0.5(4)
C5 C7 C12 C11 177.2(3)
C10 C9 C13 C14 27.1(4)
C8 C9 C13 C14 -146.9(3)
C10 C9 C13 S2 -160.4(2)
C8 C9 C13 S2 25.7(3)
C16 S2 C13 C14 5.21(19)
C16 S2 C13 C9 -168.7(2)
C9 C13 C14 O2 -6.8(4)
S2 C13 C14 O2 179.83(19)
C9 C13 C14 C15 169.4(2)
S2 C13 C14 C15 -3.9(3)
C41 O2 C14 C13 148.1(2)
C41 O2 C14 C15 -28.0(3)
C42 O1 C15 C16 -176.7(2)
C42 O1 C15 C14 1.1(3)
C13 C14 C15 O1 -178.0(2)
O2 C14 C15 O1 -1.6(4)
C13 C14 C15 C16 0.0(3)
O2 C14 C15 C16 176.4(2)
O1 C15 C16 C17 0.6(4)
C14 C15 C16 C17 -177.4(2)
O1 C15 C16 S2 -178.10(19)
C14 C15 C16 S2 3.9(3)
C13 S2 C16 C15 -5.21(19)
C13 S2 C16 C17 175.9(2)
C15 C16 C17 C18 -23.6(4)
S2 C16 C17 C18 155.0(2)
C15 C16 C17 C22 155.8(3)
S2 C16 C17 C22 -25.7(3)
C22 C17 C18 C19 0.9(4)
C16 C17 C18 C19 -179.7(2)
C17 C18 C19 C20 1.9(4)
C17 C18 C19 C43 -177.7(2)
C46 C43 C19 C20 120.4(3)
C45 C43 C19 C20 -0.3(3)
C44 C43 C19 C20 -119.8(3)
C46 C43 C19 C18 -60.0(3)
C45 C43 C19 C18 179.2(2)
C44 C43 C19 C18 59.7(3)
C18 C19 C20 C21 -2.5(4)
C43 C19 C20 C21 177.0(2)
C19 C20 C21 C22 0.3(4)
C19 C20 C21 C23 -175.6(3)
C24 N2 C22 C21 1.4(3)
C24 N2 C22 C17 -178.2(3)
C20 C21 C22 N2 -176.8(2)
C23 C21 C22 N2 0.0(3)
C20 C21 C22 C17 2.7(4)
C23 C21 C22 C17 179.6(2)
C18 C17 C22 N2 176.2(3)
C16 C17 C22 N2 -3.2(4)
C18 C17 C22 C21 -3.2(4)
C16 C17 C22 C21 177.4(2)
C20 C21 C23 C28 -3.9(5)
C22 C21 C23 C28 179.8(3)
C20 C21 C23 C24 174.9(3)
C22 C21 C23 C24 -1.4(3)
C22 N2 C24 C23 -2.3(3)
C22 N2 C24 C25 176.3(3)
C28 C23 C24 N2 -178.8(2)
C21 C23 C24 N2 2.2(3)
C28 C23 C24 C25 2.5(4)
C21 C23 C24 C25 -176.5(2)
N2 C24 C25 C26 -178.7(3)
C23 C24 C25 C26 -0.3(4)
N2 C24 C25 C29 0.1(4)
C23 C24 C25 C29 178.5(2)
C24 C25 C26 C27 -1.9(4)
C29 C25 C26 C27 179.3(2)
C25 C26 C27 C28 1.9(4)
C25 C26 C27 C47 -179.1(2)
C48 C47 C27 C28 -5.4(4)
C50 C47 C27 C28 -126.3(3)
C49 C47 C27 C28 114.4(3)
C48 C47 C27 C26 175.5(3)
C50 C47 C27 C26 54.7(3)
C49 C47 C27 C26 -64.6(3)
C26 C27 C28 C23 0.4(4)
C47 C27 C28 C23 -178.6(2)
C24 C23 C28 C27 -2.6(4)
C21 C23 C28 C27 176.1(3)
C26 C25 C29 C30 27.3(5)
C24 C25 C29 C30 -151.5(3)
C26 C25 C29 S1 -152.7(2)
C24 C25 C29 S1 28.5(4)
C32 S1 C29 C30 4.8(2)
C32 S1 C29 C25 -175.2(2)
C25 C29 C30 O3 -1.9(5)
S1 C29 C30 O3 178.1(2)
C25 C29 C30 C31 176.6(3)
S1 C29 C30 C31 -3.4(3)
C51 O3 C30 C29 170.0(4)
C51 O3 C30 C31 -8.4(4)
C52 O4 C31 C32 177.5(4)
C52 O4 C31 C30 -4.8(5)
C29 C30 C31 O4 -178.2(2)
O3 C30 C31 O4 0.3(4)
C29 C30 C31 C32 -0.3(3)
O3 C30 C31 C32 178.2(2)
O4 C31 C32 C1 4.7(5)
C30 C31 C32 C1 -173.2(3)
O4 C31 C32 S1 -178.3(2)
C30 C31 C32 S1 3.9(3)
C2 C1 C32 C31 -26.4(4)
C6 C1 C32 C31 151.7(3)
C2 C1 C32 S1 156.9(2)
C6 C1 C32 S1 -25.0(3)
C29 S1 C32 C31 -5.0(2)
C29 S1 C32 C1 172.4(2)
C59 C58 C57 C56 -177.5(8)
C57 C58 C59 C60 -173.3(9)
C61 C60 C59 C58 -175.5(9)
C59 C60 C61 C62 65.8(11)
C58 C57 C56 C55 177.0(8)
